data_2018210
loop_
_publ_author_name
'Boer\'e, Ren\'e T.'
'Roemmele, Tracey L.'
'Suduweli Kondage, Savini'
'Zhou, Jiamin'
'Parvez, Masood'

_publ_section_title
;
 Five related
 <i>N</i>'-(2,2,2-trichloroethanimidoyl)benzene-1-carboximidamides
;
_journal_coeditor_code YP3005
_journal_issue 8
_journal_name_full 'Acta Crystallographica Section C'
_journal_page_first o273
_journal_page_last o277
_journal_paper_doi 10.1107/S0108270111023985
_journal_volume 67
_journal_year 2011
_chemical_formula_iupac 'C10 H7 Cl3 F3 N3'
_chemical_formula_moiety 'C10 H7 Cl3 F3 N3'
_chemical_formula_sum 'C10 H7 Cl3 F3 N3'
_chemical_formula_weight 332.54
_chemical_melting_point 370
_chemical_name_common
;
trichloromethylimidoyl-4-trifluoromethylbenzamidine
;
_chemical_name_systematic
;
4-trifluoromethyl-<i>N</i>'-(2,2,2-trichloroethanimidoyl)benzene-
1-carboximidamide
;
_space_group_IT_number 14
_symmetry_cell_setting monoclinic
_symmetry_space_group_name_Hall '-P 2yn'
_symmetry_space_group_name_H-M 'P 1 21/n 1'
_atom_sites_solution_hydrogens geom
_atom_sites_solution_primary direct
_atom_sites_solution_secondary difmap
_audit_creation_method SHELXL97
_cell_angle_alpha 90.00
_cell_angle_beta 95.505(2)
_cell_angle_gamma 90.00
_cell_formula_units_Z 4
_cell_length_a 11.2939(17)
_cell_length_b 8.3914(13)
_cell_length_c 13.505(2)
_cell_measurement_reflns_used 8858
_cell_measurement_temperature 173(2)
_cell_measurement_theta_max 28.67
_cell_measurement_theta_min 2.47
_cell_volume 1274.0(3)
_computing_cell_refinement 'SAINT-Plus (Bruker, 2006)'
_computing_data_collection 'APEX2 (Bruker, 2006)'
_computing_data_reduction 'SAINT-Plus (Bruker, 2006)'
_computing_molecular_graphics 'Mercury (Macrae <i>et al.</i>, 2008)'
_computing_publication_material 'publCIF (Westrip, 2010)'
_computing_structure_refinement 'SHELXTL (Sheldrick, 2008)'
_computing_structure_solution 'SHELXS97 (Sheldrick, 2008)'
_diffrn_ambient_temperature 173(2)
_diffrn_measured_fraction_theta_full 0.999
_diffrn_measured_fraction_theta_max 0.949
_diffrn_measurement_device_type 'Bruker APEXII CCD area-detector'
_diffrn_measurement_method '\f and \w'
_diffrn_radiation_monochromator graphite
_diffrn_radiation_type MoK\a
_diffrn_radiation_wavelength 0.71073
_diffrn_reflns_av_R_equivalents 0.0179
_diffrn_reflns_av_sigmaI/netI 0.0125
_diffrn_reflns_limit_h_max 14
_diffrn_reflns_limit_h_min -15
_diffrn_reflns_limit_k_max 11
_diffrn_reflns_limit_k_min -11
_diffrn_reflns_limit_l_max 18
_diffrn_reflns_limit_l_min -18
_diffrn_reflns_number 18460
_diffrn_reflns_theta_full 25.25
_diffrn_reflns_theta_max 28.90
_diffrn_reflns_theta_min 2.25
_exptl_absorpt_coefficient_mu 0.743
_exptl_absorpt_correction_T_max 0.7456
_exptl_absorpt_correction_T_min 0.6986
_exptl_absorpt_correction_type multi-scan
_exptl_absorpt_process_details '(SADABS; Bruker, 2006)'
_exptl_crystal_colour colourless
_exptl_crystal_density_diffrn 1.734
_exptl_crystal_description block
_exptl_crystal_F_000 664
_exptl_crystal_size_max 0.253
_exptl_crystal_size_mid 0.252
_exptl_crystal_size_min 0.123
_refine_diff_density_max 0.903
_refine_diff_density_min -0.577
_refine_ls_goodness_of_fit_ref 1.057
_refine_ls_hydrogen_treatment mixed
_refine_ls_matrix_type full
_refine_ls_number_parameters 181
_refine_ls_number_reflns 3191
_refine_ls_number_restraints 3
_refine_ls_restrained_S_all 1.057
_refine_ls_R_factor_all 0.0406
_refine_ls_R_factor_gt 0.0362
_refine_ls_shift/su_max 0.000
_refine_ls_shift/su_mean 0.000
_refine_ls_structure_factor_coef Fsqd
_refine_ls_weighting_details 'calc w = 1/[\s^2^(Fo^2^)+(0.0459P)^2^+1.1890P] where P=(Fo^2^+2Fc^2^)/3'
_refine_ls_weighting_scheme calc
_refine_ls_wR_factor_gt 0.0949
_refine_ls_wR_factor_ref 0.0983
_reflns_number_gt 2862
_reflns_number_total 3191
_reflns_threshold_expression I>2\s(I)
_cod_data_source_file yp3005.cif
_cod_data_source_block V
_cod_original_sg_symbol_H-M 'P 21/n'
_cod_database_code 2018210
_cod_database_fobs_code 2018210

loop_
_symmetry_equiv_pos_as_xyz
'x, y, z'
'-x+1/2, y+1/2, -z+1/2'
'-x, -y, -z'
'x-1/2, -y-1/2, z-1/2'

loop_
_atom_site_type_symbol
_atom_site_label
_atom_site_fract_x
_atom_site_fract_y
_atom_site_fract_z
_atom_site_U_iso_or_equiv
_atom_site_adp_type
_atom_site_calc_flag
_atom_site_refinement_flags
_atom_site_occupancy
_atom_site_symmetry_multiplicity
Cl Cl1 0.07598(4) 0.17549(6) 0.34650(4) 0.03310(13) Uani d . 1 1
Cl Cl2 0.05810(4) -0.15293(6) 0.40281(4) 0.03458(13) Uani d . 1 1
Cl Cl3 0.24053(4) -0.05899(6) 0.28148(3) 0.03334(13) Uani d . 1 1
N N1 0.43487(16) 0.1229(2) 0.61038(12) 0.0332(4) Uani d D 1 1
H H1 0.5042(17) 0.132(3) 0.6434(17) 0.040 Uiso d D 1 1
H H2 0.3764(19) 0.068(3) 0.6300(19) 0.040 Uiso d D 1 1
N N2 0.33288(13) 0.13981(19) 0.45102(11) 0.0257(3) Uani d . 1 1
N N3 0.22810(15) -0.0136(2) 0.56173(12) 0.0294(3) Uani d D 1 1
H H3 0.1668(18) -0.077(3) 0.5618(18) 0.035 Uiso d D 1 1
C C1 0.42252(15) 0.1734(2) 0.51656(13) 0.0222(3) Uani d . 1 1
C C2 0.24428(15) 0.0396(2) 0.47579(13) 0.0233(3) Uani d . 1 1
C C3 0.15932(15) 0.0009(2) 0.38128(13) 0.0249(3) Uani d . 1 1
C C4 0.51996(14) 0.2725(2) 0.48188(12) 0.0215(3) Uani d . 1 1
C C5 0.60362(16) 0.3475(2) 0.54866(13) 0.0249(3) Uani d . 1 1
H H5 0.5968 0.3401 0.6181 0.030 Uiso calc R 1 1
C C6 0.69674(16) 0.4330(2) 0.51476(14) 0.0266(4) Uani d . 1 1
H H6 0.7539 0.4836 0.5606 0.032 Uiso calc R 1 1
C C7 0.70557(16) 0.4440(2) 0.41340(14) 0.0248(3) Uani d . 1 1
C C8 0.62103(17) 0.3739(2) 0.34570(13) 0.0263(4) Uani d . 1 1
H H8 0.6267 0.3848 0.2763 0.032 Uiso calc R 1 1
C C9 0.52848(16) 0.2882(2) 0.37967(13) 0.0252(3) Uani d . 1 1
H H9 0.4706 0.2399 0.3335 0.030 Uiso calc R 1 1
C C10 0.80815(18) 0.5304(2) 0.37550(15) 0.0330(4) Uani d . 1 1
F F1 0.87562(15) 0.4359(2) 0.32727(16) 0.0705(5) Uani d . 1 1
F F2 0.77309(17) 0.6395(3) 0.30794(18) 0.0899(7) Uani d . 1 1
F F3 0.87537(18) 0.6042(3) 0.44403(13) 0.0922(8) Uani d . 1 1

loop_
_atom_site_aniso_label
_atom_site_aniso_U_11
_atom_site_aniso_U_22
_atom_site_aniso_U_33
_atom_site_aniso_U_12
_atom_site_aniso_U_13
_atom_site_aniso_U_23
Cl1 0.0291(2) 0.0379(3) 0.0319(2) 0.00576(18) 0.00042(17) 0.00676(18)
Cl2 0.0298(2) 0.0392(3) 0.0342(2) -0.01267(19) 0.00013(18) 0.00240(19)
Cl3 0.0291(2) 0.0469(3) 0.0243(2) 0.00111(19) 0.00397(17) -0.00443(18)
N1 0.0298(8) 0.0453(10) 0.0236(8) -0.0116(7) -0.0027(6) 0.0075(7)
N2 0.0233(7) 0.0311(8) 0.0224(7) -0.0041(6) 0.0006(6) 0.0029(6)
N3 0.0265(8) 0.0363(9) 0.0257(7) -0.0052(7) 0.0033(6) 0.0041(6)
C1 0.0228(8) 0.0226(8) 0.0214(8) 0.0019(6) 0.0034(6) -0.0001(6)
C2 0.0208(8) 0.0259(8) 0.0230(8) 0.0005(6) 0.0016(6) 0.0007(6)
C3 0.0207(8) 0.0297(9) 0.0244(8) -0.0014(7) 0.0027(6) 0.0024(7)
C4 0.0208(7) 0.0213(8) 0.0224(8) 0.0018(6) 0.0021(6) 0.0003(6)
C5 0.0269(8) 0.0274(8) 0.0205(8) -0.0005(7) 0.0024(6) -0.0009(6)
C6 0.0262(8) 0.0268(9) 0.0264(9) -0.0034(7) 0.0011(7) -0.0038(7)
C7 0.0251(8) 0.0221(8) 0.0281(8) -0.0009(6) 0.0064(7) -0.0015(6)
C8 0.0295(9) 0.0274(9) 0.0223(8) -0.0007(7) 0.0044(7) 0.0002(7)
C9 0.0260(8) 0.0270(8) 0.0221(8) -0.0013(7) 0.0004(6) -0.0005(7)
C10 0.0347(10) 0.0321(10) 0.0340(10) -0.0076(8) 0.0121(8) -0.0048(8)
F1 0.0537(9) 0.0596(10) 0.1066(14) -0.0099(8) 0.0514(10) -0.0237(9)
F2 0.0653(11) 0.0827(14) 0.1254(18) -0.0073(10) 0.0275(11) 0.0643(13)
F3 0.0891(13) 0.1373(18) 0.0550(10) -0.0879(14) 0.0317(9) -0.0372(11)

loop_
_atom_type_symbol
_atom_type_description
_atom_type_scat_dispersion_real
_atom_type_scat_dispersion_imag
_atom_type_scat_source
C C 0.0033 0.0016 'International Tables Vol C Tables 4.2.6.8 and 6.1.1.4'
H H 0.0000 0.0000 'International Tables Vol C Tables 4.2.6.8 and 6.1.1.4'
N N 0.0061 0.0033 'International Tables Vol C Tables 4.2.6.8 and 6.1.1.4'
F F 0.0171 0.0103 'International Tables Vol C Tables 4.2.6.8 and 6.1.1.4'
Cl Cl 0.1484 0.1585 'International Tables Vol C Tables 4.2.6.8 and 6.1.1.4'

loop_
_exptl_crystal_face_index_h
_exptl_crystal_face_index_k
_exptl_crystal_face_index_l
_exptl_crystal_face_perp_dist
1.00 -1.00 0.00 0.1190
1.00 1.00 1.00 0.0700
-1.00 -1.00 -1.00 0.0990
-1.00 1.00 1.00 0.0590
1.00 -1.00 -1.00 0.0950
-1.00 1.00 -1.00 0.1240
1.00 1.00 0.00 0.1090
-1.00 -1.00 0.00 0.1160
1.00 1.00 -1.00 0.0830
-1.00 -1.00 1.00 0.0860
1.00 2.00 -1.00 0.0980
0.00 -2.00 1.00 0.1070
0.00 2.00 -1.00 0.1040
2.00 -2.00 1.00 0.1030
-2.00 2.00 -1.00 0.1230
-2.00 1.00 0.00 0.1180
2.00 -1.00 0.00 0.1110
1.00 0.00 0.00 0.0720
-1.00 0.00 0.00 0.1330
0.00 0.00 1.00 0.0240
-1.00 0.00 1.00 0.0270
2.00 1.00 -2.00 0.0710
2.00 0.00 -1.00 0.0570

loop_
_geom_angle_atom_site_label_1
_geom_angle_atom_site_label_2
_geom_angle_atom_site_label_3
_geom_angle
C1 N1 H1 117.9(17)
C1 N1 H2 116.5(17)
H1 N1 H2 125(2)
C1 N2 C2 120.08(15)
C2 N3 H3 113.4(17)
N2 C1 N1 125.35(17)
N2 C1 C4 116.99(15)
N1 C1 C4 117.63(15)
N3 C2 N2 127.51(16)
N3 C2 C3 122.93(16)
N2 C2 C3 109.54(14)
C2 C3 Cl2 112.04(12)
C2 C3 Cl3 111.06(12)
Cl2 C3 Cl3 107.93(10)
C2 C3 Cl1 108.29(12)
Cl2 C3 Cl1 108.10(9)
Cl3 C3 Cl1 109.36(9)
C5 C4 C9 119.32(16)
C5 C4 C1 121.63(15)
C9 C4 C1 119.04(15)
C6 C5 C4 120.62(16)
C6 C5 H5 119.7
C4 C5 H5 119.7
C7 C6 C5 119.30(16)
C7 C6 H6 120.3
C5 C6 H6 120.3
C6 C7 C8 120.84(16)
C6 C7 C10 120.09(17)
C8 C7 C10 119.07(16)
C9 C8 C7 119.74(16)
C9 C8 H8 120.1
C7 C8 H8 120.1
C8 C9 C4 120.13(16)
C8 C9 H9 119.9
C4 C9 H9 119.9
F3 C10 F1 108.3(2)
F3 C10 F2 106.1(2)
F1 C10 F2 103.0(2)
F3 C10 C7 113.97(17)
F1 C10 C7 112.43(17)
F2 C10 C7 112.30(18)

loop_
_geom_bond_atom_site_label_1
_geom_bond_atom_site_label_2
_geom_bond_distance
Cl1 C3 1.7799(19)
Cl2 C3 1.7669(18)
Cl3 C3 1.7742(18)
N1 C1 1.331(2)
N1 H1 0.867(16)
N1 H2 0.866(17)
N2 C1 1.310(2)
N2 C2 1.373(2)
N3 C2 1.273(2)
N3 H3 0.872(16)
C1 C4 1.490(2)
C2 C3 1.556(2)
C4 C5 1.393(2)
C4 C9 1.399(2)
C5 C6 1.387(3)
C5 H5 0.9500
C6 C7 1.385(3)
C6 H6 0.9500
C7 C8 1.388(3)
C7 C10 1.498(3)
C8 C9 1.383(3)
C8 H8 0.9500
C9 H9 0.9500
C10 F3 1.297(3)
C10 F1 1.315(2)
C10 F2 1.326(3)

loop_
_geom_hbond_atom_site_label_D
_geom_hbond_atom_site_label_H
_geom_hbond_atom_site_label_A
_geom_hbond_distance_DH
_geom_hbond_distance_HA
_geom_hbond_distance_DA
_geom_hbond_angle_DHA
N1 H2 N3 0.866(17) 1.96(2) 2.628(2) 133(2)
N3 H3 Cl2 0.872(16) 2.45(2) 2.9779(17) 119(2)

loop_
_geom_torsion_atom_site_label_1
_geom_torsion_atom_site_label_2
_geom_torsion_atom_site_label_3
_geom_torsion_atom_site_label_4
_geom_torsion
C2 N2 C1 N1 -2.9(3)
C2 N2 C1 C4 175.25(15)
C1 N2 C2 N3 9.7(3)
C1 N2 C2 C3 -171.99(16)
N3 C2 C3 Cl2 -11.6(2)
N2 C2 C3 Cl2 170.06(12)
N3 C2 C3 Cl3 -132.36(17)
N2 C2 C3 Cl3 49.28(18)
N3 C2 C3 Cl1 107.55(18)
N2 C2 C3 Cl1 -70.81(16)
N2 C1 C4 C5 163.99(17)
N1 C1 C4 C5 -17.7(3)
N2 C1 C4 C9 -17.0(2)
N1 C1 C4 C9 161.27(17)
C9 C4 C5 C6 -2.0(3)
C1 C4 C5 C6 176.99(16)
C4 C5 C6 C7 0.4(3)
C5 C6 C7 C8 1.6(3)
C5 C6 C7 C10 -177.59(17)
C6 C7 C8 C9 -1.8(3)
C10 C7 C8 C9 177.35(17)
C7 C8 C9 C4 0.1(3)
C5 C4 C9 C8 1.7(3)
C1 C4 C9 C8 -177.27(16)
C6 C7 C10 F3 -7.1(3)
C8 C7 C10 F3 173.7(2)
C6 C7 C10 F1 116.6(2)
C8 C7 C10 F1 -62.5(3)
C6 C7 C10 F2 -127.8(2)
C8 C7 C10 F2 53.0(3)

loop_
_cod_related_entry_id
_cod_related_entry_database
_cod_related_entry_code
1 ChemSpider 30654331
